data_4003283
loop_
_publ_author_name
'Tsai, Che-En'
'Yu, Ruo-Han'
'Lin, Fang-Ju'
'Lai, Yu-Ying'
'Hsu, Jhih-Yang'
'Cheng, Sheng-Wen'
'Hsu, Chain-Shu'
'Cheng, Yen-Ju'

_publ_section_title
;
 Synthesis of a 4,9-Didodecyl Angular-Shaped Naphthodiselenophene Building
 Block To Achieve High-Mobility Transistors
;
_journal_issue 14
_journal_name_full 'Chemistry of Materials'
_journal_page_first 5121
_journal_paper_doi 10.1021/acs.chemmater.6b02042
_journal_volume 28
_journal_year 2016
_chemical_formula_sum 'C19 H28 Se'
_chemical_formula_weight 335.37
_space_group_crystal_system triclinic
_space_group_IT_number 2
_space_group_name_Hall '-P 1'
_space_group_name_H-M_alt 'P -1'
_atom_sites_solution_hydrogens geom
_audit_creation_method SHELXL-2014/6
_cell_angle_alpha 112.492(2)
_cell_angle_beta 94.702(3)
_cell_angle_gamma 98.455(2)
_cell_formula_units_Z 2
_cell_length_a 6.5409(5)
_cell_length_b 10.6885(8)
_cell_length_c 13.6742(11)
_cell_measurement_reflns_used 5508
_cell_measurement_temperature 296(2)
_cell_measurement_theta_max 26.1015
_cell_measurement_theta_min 3.1349
_cell_volume 863.63(12)
_computing_cell_refinement 'SAINT V8.34A (Bruker AXS Inc., 2013)'
_computing_data_collection 'APEX2 (Bruker AXS, 2010)'
_computing_data_reduction 'SAINT V8.34A (Bruker AXS Inc., 2013)'
_computing_molecular_graphics 'SHELXTL (Sheldrick, 2008)'
_computing_publication_material SHELXTL
_computing_structure_refinement 'SHELXL-2014/6 (Sheldrick, 2014)'
_diffrn_ambient_temperature 296(2)
_diffrn_detector_area_resol_mean 8.3333
_diffrn_measured_fraction_theta_full 0.992
_diffrn_measured_fraction_theta_max 0.986
_diffrn_measurement_device_type 'Bruker APEX-II CCD'
_diffrn_measurement_method '\f and \w scans'
_diffrn_radiation_type MoK\a
_diffrn_radiation_wavelength 0.71073
_diffrn_reflns_av_R_equivalents 0.0245
_diffrn_reflns_av_unetI/netI 0.0271
_diffrn_reflns_Laue_measured_fraction_full 0.992
_diffrn_reflns_Laue_measured_fraction_max 0.986
_diffrn_reflns_limit_h_max 8
_diffrn_reflns_limit_h_min -4
_diffrn_reflns_limit_k_max 13
_diffrn_reflns_limit_k_min -13
_diffrn_reflns_limit_l_max 17
_diffrn_reflns_limit_l_min -17
_diffrn_reflns_number 11497
_diffrn_reflns_point_group_measured_fraction_full 0.992
_diffrn_reflns_point_group_measured_fraction_max 0.986
_diffrn_reflns_theta_full 25.242
_diffrn_reflns_theta_max 26.414
_diffrn_reflns_theta_min 2.082
_exptl_absorpt_coefficient_mu 2.164
_exptl_absorpt_correction_T_max 0.9485
_exptl_absorpt_correction_T_min 0.8140
_exptl_absorpt_correction_type multi-scan
_exptl_absorpt_process_details 'SADABS V2014/4 (Bruker AXS Inc.)'
_exptl_crystal_colour Yellow
_exptl_crystal_density_diffrn 1.290
_exptl_crystal_density_meas ?
_exptl_crystal_density_method 'not measured'
_exptl_crystal_description Columnar
_exptl_crystal_F_000 352
_exptl_crystal_size_max 0.30
_exptl_crystal_size_mid 0.05
_exptl_crystal_size_min 0.05
_refine_diff_density_max 0.354
_refine_diff_density_min -0.232
_refine_diff_density_rms 0.049
_refine_ls_extinction_method none
_refine_ls_goodness_of_fit_ref 1.082
_refine_ls_hydrogen_treatment constr
_refine_ls_matrix_type full
_refine_ls_number_parameters 182
_refine_ls_number_reflns 3510
_refine_ls_number_restraints 0
_refine_ls_restrained_S_all 1.082
_refine_ls_R_factor_all 0.0352
_refine_ls_R_factor_gt 0.0279
_refine_ls_shift/su_max 0.001
_refine_ls_shift/su_mean 0.000
_refine_ls_structure_factor_coef Fsqd
_refine_ls_weighting_details 'w=1/[\s^2^(Fo^2^)+(0.0328P)^2^+0.1872P] where P=(Fo^2^+2Fc^2^)/3'
_refine_ls_weighting_scheme calc
_refine_ls_wR_factor_gt 0.0667
_refine_ls_wR_factor_ref 0.0697
_reflns_Friedel_coverage 0.000
_reflns_number_gt 3040
_reflns_number_total 3510
_reflns_threshold_expression 'I > 2\s(I)'
_cod_data_source_file cm6b02042_si_001.cif
_cod_data_source_block 150517
_cod_depositor_comments
;
The following automatic conversions were performed:

data item '_exptl_crystal_density_meas' value 'not measured' was
changed to '?' -- the value is perceived as not measured.

Automatic conversion script
Id: cif_fix_values 6909 2019-04-08 15:41:33Z antanas 
;
_cod_database_code 4003283
_shelx_space_group_comment
;
The symmetry employed for this shelxl refinement is uniquely defined
by the following loop, which should always be used as a source of
symmetry information in preference to the above space-group names.
They are only intended as comments.
;
_shelxl_version_number 2014/6

loop_
_space_group_symop_operation_xyz
'x, y, z'
'-x, -y, -z'

loop_
_atom_site_label
_atom_site_type_symbol
_atom_site_fract_x
_atom_site_fract_y
_atom_site_fract_z
_atom_site_U_iso_or_equiv
_atom_site_adp_type
_atom_site_occupancy
_atom_site_site_symmetry_order
_atom_site_calc_flag
_atom_site_refinement_flags_posn
_atom_site_refinement_flags_adp
Se1 Se -0.00865(3) 0.64562(2) -0.02919(2) 0.04597(9) Uani 1 1 d . .
C1 C -0.2720(4) 0.5546(2) -0.10569(19) 0.0535(6) Uani 1 1 d . .
H1 H -0.3214 0.4609 -0.1255 0.064 Uiso 1 1 calc R U
C2 C -0.3837(3) 0.6367(2) -0.12952(17) 0.0455(5) Uani 1 1 d . .
H2 H -0.5185 0.6053 -0.1675 0.055 Uiso 1 1 calc R U
C3 C -0.2763(3) 0.77930(19) -0.09104(15) 0.0354(4) Uani 1 1 d . .
C4 C -0.0773(3) 0.81054(18) -0.03334(14) 0.0307(4) Uani 1 1 d . .
C5 C -0.3594(3) 0.8833(2) -0.10996(15) 0.0364(4) Uani 1 1 d . .
H5 H -0.4928 0.8612 -0.1486 0.044 Uiso 1 1 calc R U
C6 C 0.0460(3) 0.94810(17) 0.01069(13) 0.0281(4) Uani 1 1 d . .
C7 C 0.2504(3) 0.98390(18) 0.07335(14) 0.0303(4) Uani 1 1 d . .
C8 C 0.3478(3) 0.87906(19) 0.10079(15) 0.0340(4) Uani 1 1 d . .
H8A H 0.2503 0.8379 0.1349 0.041 Uiso 1 1 calc R U
H8B H 0.3640 0.8062 0.0344 0.041 Uiso 1 1 calc R U
C9 C 0.5573(3) 0.9318(2) 0.17284(15) 0.0356(4) Uani 1 1 d . .
H9A H 0.5439 1.0059 0.2391 0.043 Uiso 1 1 calc R U
H9B H 0.6580 0.9696 0.1382 0.043 Uiso 1 1 calc R U
C10 C 0.6399(3) 0.8204(2) 0.19874(16) 0.0391(4) Uani 1 1 d . .
H10A H 0.5394 0.7821 0.2332 0.047 Uiso 1 1 calc R U
H10B H 0.6549 0.7465 0.1327 0.047 Uiso 1 1 calc R U
C11 C 0.8494(3) 0.8761(2) 0.27164(17) 0.0405(5) Uani 1 1 d . .
H11A H 0.8322 0.9495 0.3375 0.049 Uiso 1 1 calc R U
H11B H 0.9473 0.9165 0.2372 0.049 Uiso 1 1 calc R U
C12 C 0.9448(3) 0.7708(2) 0.30007(17) 0.0431(5) Uani 1 1 d . .
H12A H 0.8460 0.7277 0.3324 0.052 Uiso 1 1 calc R U
H12B H 0.9690 0.6993 0.2349 0.052 Uiso 1 1 calc R U
C13 C 1.1487(3) 0.8332(2) 0.37631(17) 0.0427(5) Uani 1 1 d . .
H13A H 1.1232 0.9042 0.4415 0.051 Uiso 1 1 calc R U
H13B H 1.2459 0.8777 0.3441 0.051 Uiso 1 1 calc R U
C14 C 1.2513(3) 0.7310(2) 0.40587(17) 0.0449(5) Uani 1 1 d . .
H14A H 1.1545 0.6863 0.4381 0.054 Uiso 1 1 calc R U
H14B H 1.2780 0.6603 0.3410 0.054 Uiso 1 1 calc R U
C15 C 1.4540(3) 0.7961(2) 0.48240(18) 0.0453(5) Uani 1 1 d . .
H15A H 1.4270 0.8665 0.5474 0.054 Uiso 1 1 calc R U
H15B H 1.5504 0.8413 0.4503 0.054 Uiso 1 1 calc R U
C16 C 1.5581(3) 0.6941(2) 0.51186(18) 0.0464(5) Uani 1 1 d . .
H16A H 1.4612 0.6490 0.5437 0.056 Uiso 1 1 calc R U
H16B H 1.5842 0.6237 0.4466 0.056 Uiso 1 1 calc R U
C17 C 1.7613(3) 0.7564(2) 0.58814(18) 0.0461(5) Uani 1 1 d . .
H17A H 1.7363 0.8275 0.6533 0.055 Uiso 1 1 calc R U
H17B H 1.8597 0.8003 0.5561 0.055 Uiso 1 1 calc R U
C18 C 1.8586(4) 0.6527(3) 0.6166(2) 0.0541(6) Uani 1 1 d . .
H18A H 1.7613 0.6109 0.6505 0.065 Uiso 1 1 calc R U
H18B H 1.8789 0.5801 0.5511 0.065 Uiso 1 1 calc R U
C19 C 2.0654(4) 0.7119(3) 0.6903(2) 0.0698(7) Uani 1 1 d . .
H19A H 2.1657 0.7487 0.6560 0.105 Uiso 1 1 calc R U
H19B H 2.1144 0.6405 0.7063 0.105 Uiso 1 1 calc R U
H19C H 2.0475 0.7841 0.7555 0.105 Uiso 1 1 calc R U

loop_
_atom_site_aniso_label
_atom_site_aniso_U_11
_atom_site_aniso_U_22
_atom_site_aniso_U_33
_atom_site_aniso_U_23
_atom_site_aniso_U_13
_atom_site_aniso_U_12
Se1 0.04938(15) 0.03135(12) 0.05916(16) 0.02279(10) -0.00707(10) 0.00928(9)
C1 0.0616(15) 0.0308(10) 0.0621(14) 0.0182(10) -0.0071(12) 0.0016(10)
C2 0.0420(12) 0.0400(11) 0.0516(12) 0.0201(10) -0.0074(10) 0.0023(9)
C3 0.0350(10) 0.0336(10) 0.0388(10) 0.0170(8) 0.0004(8) 0.0057(8)
C4 0.0325(10) 0.0299(9) 0.0341(9) 0.0176(8) 0.0006(8) 0.0088(7)
C5 0.0292(10) 0.0402(10) 0.0405(11) 0.0192(9) -0.0040(8) 0.0057(8)
C6 0.0276(9) 0.0314(9) 0.0290(9) 0.0155(8) 0.0038(7) 0.0082(7)
C7 0.0286(9) 0.0359(10) 0.0325(9) 0.0190(8) 0.0027(7) 0.0111(8)
C8 0.0309(10) 0.0382(10) 0.0390(10) 0.0215(9) 0.0011(8) 0.0111(8)
C9 0.0314(10) 0.0404(10) 0.0406(10) 0.0217(9) -0.0006(8) 0.0116(8)
C10 0.0354(11) 0.0437(11) 0.0448(11) 0.0248(9) -0.0005(9) 0.0121(9)
C11 0.0347(11) 0.0454(11) 0.0468(11) 0.0245(10) -0.0027(9) 0.0123(9)
C12 0.0388(11) 0.0483(12) 0.0479(12) 0.0255(10) -0.0019(9) 0.0132(9)
C13 0.0388(11) 0.0488(12) 0.0471(12) 0.0254(10) -0.0015(9) 0.0149(9)
C14 0.0421(12) 0.0505(12) 0.0492(12) 0.0271(10) -0.0030(9) 0.0157(10)
C15 0.0429(12) 0.0504(12) 0.0488(12) 0.0265(10) -0.0025(10) 0.0140(10)
C16 0.0401(12) 0.0508(12) 0.0547(13) 0.0293(11) -0.0045(10) 0.0113(9)
C17 0.0413(12) 0.0512(12) 0.0499(12) 0.0251(10) -0.0011(10) 0.0118(10)
C18 0.0436(13) 0.0604(14) 0.0657(15) 0.0356(12) -0.0067(11) 0.0118(11)
C19 0.0494(15) 0.097(2) 0.0731(18) 0.0475(16) -0.0098(13) 0.0163(14)

loop_
_atom_type_symbol
_atom_type_description
_atom_type_scat_dispersion_real
_atom_type_scat_dispersion_imag
_atom_type_scat_source
C C 0.0033 0.0016 'International Tables Vol C Tables 4.2.6.8 and 6.1.1.4'
H H 0.0000 0.0000 'International Tables Vol C Tables 4.2.6.8 and 6.1.1.4'
Se Se -0.0929 2.2259 'International Tables Vol C Tables 4.2.6.8 and 6.1.1.4'

loop_
_geom_angle_atom_site_label_1
_geom_angle_atom_site_label_2
_geom_angle_atom_site_label_3
_geom_angle
_geom_angle_site_symmetry_1
_geom_angle_site_symmetry_3
C1 Se1 C4 87.75(9) . .
C2 C1 Se1 113.46(16) . .
C2 C1 H1 123.3 . .
Se1 C1 H1 123.3 . .
C1 C2 C3 114.10(19) . .
C1 C2 H2 123.0 . .
C3 C2 H2 123.0 . .
C4 C3 C5 119.68(17) . .
C4 C3 C2 116.00(17) . .
C5 C3 C2 124.32(18) . .
C3 C4 C6 121.94(16) . .
C3 C4 Se1 108.66(13) . .
C6 C4 Se1 129.38(13) . .
C7 C5 C3 122.14(17) 2_575 .
C7 C5 H5 118.9 2_575 .
C3 C5 H5 118.9 . .
C4 C6 C7 122.99(15) . .
C4 C6 C6 116.44(19) . 2_575
C7 C6 C6 120.57(19) . 2_575
C5 C7 C6 119.19(16) 2_575 .
C5 C7 C8 118.87(16) 2_575 .
C6 C7 C8 121.94(16) . .
C9 C8 C7 116.75(15) . .
C9 C8 H8A 108.1 . .
C7 C8 H8A 108.1 . .
C9 C8 H8B 108.1 . .
C7 C8 H8B 108.1 . .
H8A C8 H8B 107.3 . .
C8 C9 C10 113.07(16) . .
C8 C9 H9A 109.0 . .
C10 C9 H9A 109.0 . .
C8 C9 H9B 109.0 . .
C10 C9 H9B 109.0 . .
H9A C9 H9B 107.8 . .
C11 C10 C9 112.02(16) . .
C11 C10 H10A 109.2 . .
C9 C10 H10A 109.2 . .
C11 C10 H10B 109.2 . .
C9 C10 H10B 109.2 . .
H10A C10 H10B 107.9 . .
C10 C11 C12 115.42(17) . .
C10 C11 H11A 108.4 . .
C12 C11 H11A 108.4 . .
C10 C11 H11B 108.4 . .
C12 C11 H11B 108.4 . .
H11A C11 H11B 107.5 . .
C13 C12 C11 113.01(17) . .
C13 C12 H12A 109.0 . .
C11 C12 H12A 109.0 . .
C13 C12 H12B 109.0 . .
C11 C12 H12B 109.0 . .
H12A C12 H12B 107.8 . .
C12 C13 C14 114.80(18) . .
C12 C13 H13A 108.6 . .
C14 C13 H13A 108.6 . .
C12 C13 H13B 108.6 . .
C14 C13 H13B 108.6 . .
H13A C13 H13B 107.5 . .
C15 C14 C13 113.75(18) . .
C15 C14 H14A 108.8 . .
C13 C14 H14A 108.8 . .
C15 C14 H14B 108.8 . .
C13 C14 H14B 108.8 . .
H14A C14 H14B 107.7 . .
C14 C15 C16 114.02(18) . .
C14 C15 H15A 108.7 . .
C16 C15 H15A 108.7 . .
C14 C15 H15B 108.7 . .
C16 C15 H15B 108.7 . .
H15A C15 H15B 107.6 . .
C17 C16 C15 115.10(18) . .
C17 C16 H16A 108.5 . .
C15 C16 H16A 108.5 . .
C17 C16 H16B 108.5 . .
C15 C16 H16B 108.5 . .
H16A C16 H16B 107.5 . .
C16 C17 C18 113.62(18) . .
C16 C17 H17A 108.8 . .
C18 C17 H17A 108.8 . .
C16 C17 H17B 108.8 . .
C18 C17 H17B 108.8 . .
H17A C17 H17B 107.7 . .
C19 C18 C17 114.6(2) . .
C19 C18 H18A 108.6 . .
C17 C18 H18A 108.6 . .
C19 C18 H18B 108.6 . .
C17 C18 H18B 108.6 . .
H18A C18 H18B 107.6 . .
C18 C19 H19A 109.5 . .
C18 C19 H19B 109.5 . .
H19A C19 H19B 109.5 . .
C18 C19 H19C 109.5 . .
H19A C19 H19C 109.5 . .
H19B C19 H19C 109.5 . .

loop_
_geom_bond_atom_site_label_1
_geom_bond_atom_site_label_2
_geom_bond_distance
_geom_bond_site_symmetry_2
Se1 C1 1.855(2) .
Se1 C4 1.9018(17) .
C1 C2 1.333(3) .
C1 H1 0.9300 .
C2 C3 1.450(3) .
C2 H2 0.9300 .
C3 C4 1.390(3) .
C3 C5 1.404(3) .
C4 C6 1.438(2) .
C5 C7 1.369(3) 2_575
C5 H5 0.9300 .
C6 C7 1.442(2) .
C6 C6 1.447(3) 2_575
C7 C5 1.369(3) 2_575
C7 C8 1.515(2) .
C8 C9 1.515(3) .
C8 H8A 0.9700 .
C8 H8B 0.9700 .
C9 C10 1.521(2) .
C9 H9A 0.9700 .
C9 H9B 0.9700 .
C10 C11 1.519(3) .
C10 H10A 0.9700 .
C10 H10B 0.9700 .
C11 C12 1.520(3) .
C11 H11A 0.9700 .
C11 H11B 0.9700 .
C12 C13 1.513(3) .
C12 H12A 0.9700 .
C12 H12B 0.9700 .
C13 C14 1.522(3) .
C13 H13A 0.9700 .
C13 H13B 0.9700 .
C14 C15 1.511(3) .
C14 H14A 0.9700 .
C14 H14B 0.9700 .
C15 C16 1.524(3) .
C15 H15A 0.9700 .
C15 H15B 0.9700 .
C16 C17 1.509(3) .
C16 H16A 0.9700 .
C16 H16B 0.9700 .
C17 C18 1.512(3) .
C17 H17A 0.9700 .
C17 H17B 0.9700 .
C18 C19 1.511(3) .
C18 H18A 0.9700 .
C18 H18B 0.9700 .
C19 H19A 0.9600 .
C19 H19B 0.9600 .
C19 H19C 0.9600 .
